data_2310850
loop_
_publ_author_name
'Peyronel, G.'

_publ_section_title
;
 The Crystal Structure of Baveno Bazzite
;
_journal_name_full 'Acta Crystallographica (1,1948-23,1967)'
_journal_page_first 181
_journal_page_last 186
_journal_volume 9
_journal_year 1956
_chemical_formula_sum 'Al2 Be3 O18 Si6'
_chemical_name_systematic 'Be3 Al2 Si6 O18'
_space_group_IT_number 192
_symmetry_space_group_name_Hall '-P 6 2c'
_symmetry_space_group_name_H-M 'P 6/m c c'
_cell_angle_alpha 90
_cell_angle_beta 90
_cell_angle_gamma 120
_cell_formula_units_Z 2
_cell_length_a 9.51
_cell_length_b 9.51
_cell_length_c 9.11
_cell_volume 713.526
_citation_journal_id_ASTM ACCRA9
_cod_data_source_file Peyronel_ACCRA9_1956_283.cif
_cod_data_source_block Al2Be3O18Si6
_cod_original_cell_volume 713.5264
_cod_database_code 2310850

loop_
_symmetry_equiv_pos_as_xyz
x,y,z
x-y,x,z
-y,x-y,z
-x,-y,z
-x+y,-x,z
y,-x+y,z
-y,-x,-z+1/2
x-y,-y,-z+1/2
x,x-y,-z+1/2
y,x,-z+1/2
-x+y,y,-z+1/2
-x,-x+y,-z+1/2
-x,-y,-z
-x+y,-x,-z
y,-x+y,-z
x,y,-z
x-y,x,-z
-y,x-y,-z
y,x,z-1/2
-x+y,y,z-1/2
-x,-x+y,z-1/2
-y,-x,z-1/2
x-y,-y,z-1/2
x,x-y,z-1/2

loop_
_atom_site_label
_atom_site_type_symbol
_atom_site_fract_x
_atom_site_fract_y
_atom_site_fract_z
_atom_site_occupancy
_atom_site_U_iso_or_equiv
O1 O-2 0.294 0.214 0 1 0.0
Al1 Al+3 0.66667 0.33333 0.25 1 0.0
Si1 Si+4 0.367 0.095 0 1 0.0
Be1 Be+2 0.5 0 0.25 1 0.0
O2 O-2 0.489 0.128 0.139 1 0.0
